data_7038444
loop_
_publ_author_name
'Matveeva, Anna G.'
'Vologzhanina, Anna V.'
'Goryunov, Evgenii I.'
'Aysin, Rinat R.'
'Pasechnik, Margarita P.'
'Matveev, Sergey V.'
'Godovikov, Ivan A.'
'Safiulina, Alfiya M.'
'Brel, Valery K.'

_publ_section_title
;
 Extraction and coordination studies of a carbonyl-phosphine oxide
 scorpionate ligand with uranyl and lanthanide(iii) nitrates: structural,
 spectroscopic and DFT characterization of the complexes.
;
_journal_issue 12
_journal_name_full 'Dalton transactions (Cambridge, England : 2003)'
_journal_page_first 5162
_journal_page_last 5179
_journal_paper_doi 10.1039/c5dt04963f
_journal_volume 45
_journal_year 2016
_chemical_formula_moiety 'C56 H52 N3 Nd O15 P4, 3(C2 H3 N)'
_chemical_formula_sum 'C62 H61 N6 Nd O15 P4'
_chemical_formula_weight 1398.28
_chemical_name_systematic
;
 ?
;
_space_group_crystal_system monoclinic
_space_group_IT_number 15
_space_group_name_Hall '-C 2yc'
_space_group_name_H-M_alt 'C 1 2/c 1'
_symmetry_space_group_name_Hall '-C 2yc'
_symmetry_space_group_name_H-M 'C 1 2/c 1'
_atom_sites_solution_hydrogens geom
_audit_creation_date 2015-05-19
_audit_creation_method
;
Olex2 1.2
(compiled 2015.01.26 svn.r3150 for OlexSys, GUI svn.r4998)
;
_audit_update_record
;
2015-12-13 deposited with the CCDC.
2016-02-03 downloaded from the CCDC.
;
_cell_angle_alpha 90
_cell_angle_beta 91.3780(10)
_cell_angle_gamma 90
_cell_formula_units_Z 4
_cell_length_a 13.4706(8)
_cell_length_b 17.8919(10)
_cell_length_c 26.4711(15)
_cell_measurement_reflns_used 9887
_cell_measurement_temperature 120
_cell_measurement_theta_max 31.62
_cell_measurement_theta_min 2.40
_cell_volume 6378.1(6)
_computing_molecular_graphics 'Olex2 (Dolomanov et al., 2009)'
_computing_publication_material 'Olex2 (Dolomanov et al., 2009)'
_computing_structure_refinement 'XL (Sheldrick, 2008)'
_diffrn_ambient_temperature 120.0
_diffrn_measured_fraction_theta_full 0.998
_diffrn_measured_fraction_theta_max 0.996
_diffrn_measurement_device_type 'CCD area detector'
_diffrn_measurement_method 'phi and omega scans'
_diffrn_radiation_monochromator graphite
_diffrn_radiation_type MoK\a
_diffrn_radiation_wavelength 0.71073
_diffrn_reflns_av_R_equivalents 0.0266
_diffrn_reflns_av_unetI/netI 0.0219
_diffrn_reflns_Laue_measured_fraction_full 0.998
_diffrn_reflns_Laue_measured_fraction_max 0.996
_diffrn_reflns_limit_h_max 19
_diffrn_reflns_limit_h_min -19
_diffrn_reflns_limit_k_max 26
_diffrn_reflns_limit_k_min -26
_diffrn_reflns_limit_l_max 38
_diffrn_reflns_limit_l_min -39
_diffrn_reflns_number 44834
_diffrn_reflns_point_group_measured_fraction_full 0.998
_diffrn_reflns_point_group_measured_fraction_max 0.996
_diffrn_reflns_theta_full 26.000
_diffrn_reflns_theta_max 31.673
_diffrn_reflns_theta_min 1.539
_exptl_absorpt_coefficient_mu 0.984
_exptl_absorpt_correction_T_max 0.3380
_exptl_absorpt_correction_T_min 0.2324
_exptl_absorpt_correction_type multi-scan
_exptl_absorpt_process_details
;
SADABS-2014/5 (Bruker,2014/5) was used for absorption correction.
wR2(int) was 0.1131 before and 0.0381 after correction.
The Ratio of minimum to maximum transmission is 0.6876.
The \l/2 correction factor is 0.00150.
;
_exptl_crystal_colour pink
_exptl_crystal_colour_primary pink
_exptl_crystal_density_diffrn 1.456
_exptl_crystal_description needle
_exptl_crystal_F_000 2860
_exptl_crystal_size_max 0.31
_exptl_crystal_size_mid 0.08
_exptl_crystal_size_min 0.06
_refine_diff_density_max 0.666
_refine_diff_density_min -0.749
_refine_diff_density_rms 0.067
_refine_ls_extinction_method none
_refine_ls_goodness_of_fit_ref 1.059
_refine_ls_hydrogen_treatment constr
_refine_ls_matrix_type full
_refine_ls_number_parameters 403
_refine_ls_number_reflns 10755
_refine_ls_number_restraints 2
_refine_ls_restrained_S_all 1.060
_refine_ls_R_factor_all 0.0261
_refine_ls_R_factor_gt 0.0233
_refine_ls_shift/su_max 0.009
_refine_ls_shift/su_mean 0.000
_refine_ls_structure_factor_coef Fsqd
_refine_ls_weighting_details 'w=1/[\s^2^(Fo^2^)+(0.0300P)^2^+5.7460P] where P=(Fo^2^+2Fc^2^)/3'
_refine_ls_weighting_scheme calc
_refine_ls_wR_factor_gt 0.0585
_refine_ls_wR_factor_ref 0.0598
_reflns_Friedel_coverage 0.000
_reflns_number_gt 10078
_reflns_number_total 10755
_reflns_threshold_expression 'I > 2\s(I)'
_cod_data_source_file c5dt04963f2.cif
_cod_data_source_block 4
_cod_depositor_comments 'Adding full bibliography for 7038440--7038445.cif.'
_cod_database_code 7038444
_shelxl_version_number 2014-3
_shelx_space_group_comment
;
The symmetry employed for this shelxl refinement is uniquely defined
by the following loop, which should always be used as a source of
symmetry information in preference to the above space-group names.
They are only intended as comments.
;
_shelx_estimated_absorpt_t_max 0.925
_shelx_estimated_absorpt_t_min 0.763
_olex2_refinement_description
;
1. Fixed Uiso
 At 1.2 times of:
  All C(H) groups, All C(H,H) groups
 At 1.5 times of:
  All C(H,H,H) groups
2. Restrained distances
 N2S-C3S
 1.1 with sigma of 0.005
 C3S-C4S
 1.5 with sigma of 0.005
3. Uiso/Uaniso restraints and constraints
Uanis(N2S) = Uanis(C3S) = Uanis(C4S)
4. Others
 Fixed Sof: C4S(0.5) H4SA(0.5) H4SB(0.5) H4SC(0.5) C3S(0.5) N2S(0.5)
5.a Ternary CH refined with riding coordinates:
 C0AA(H0AA)
5.b Secondary CH2 refined with riding coordinates:
 C1AA(H1AA,H1AB)
5.c Aromatic/amide H refined with riding coordinates:
 C6(H6), C7(H7), C8(H8), C9(H9), C10(H10), C12(H12), C13(H13), C14(H14),
 C15(H15), C16(H16), C18(H18), C19(H19), C20(H20), C21(H21), C22(H22), C24(H24),
  C25(H25), C26(H26), C27(H27), C28(H28)
5.d Idealised Me refined as rotating group:
 C4(H4A,H4B,H4C), C2S(H2SA,H2SB,H2SC), C4S(H4SA,H4SB,H4SC)
;

loop_
_space_group_symop_operation_xyz
'x, y, z'
'-x, y, -z+1/2'
'x+1/2, y+1/2, z'
'-x+1/2, y+1/2, -z+1/2'
'-x, -y, -z'
'x, -y, z-1/2'
'-x+1/2, -y+1/2, -z'
'x+1/2, -y+1/2, z-1/2'

loop_
_atom_site_label
_atom_site_type_symbol
_atom_site_fract_x
_atom_site_fract_y
_atom_site_fract_z
_atom_site_U_iso_or_equiv
_atom_site_adp_type
_atom_site_occupancy
_atom_site_site_symmetry_order
_atom_site_calc_flag
_atom_site_refinement_flags_posn
_atom_site_refinement_flags_adp
_atom_site_refinement_flags_occupancy
_atom_site_disorder_assembly
_atom_site_disorder_group
Nd1 Nd 0.5000 1.15669(2) 1.2500 0.01043(3) Uani 1 2 d S T P . .
P1 P 0.41767(2) 1.13362(2) 1.10990(2) 0.01109(6) Uani 1 1 d . . . . .
P2 P 0.51764(2) 1.00040(2) 1.15550(2) 0.01124(6) Uani 1 1 d . . . . .
O1 O 0.41860(7) 1.15752(5) 1.16406(3) 0.01432(16) Uani 1 1 d . . . . .
O2 O 0.54429(7) 1.04425(5) 1.20223(3) 0.01367(16) Uani 1 1 d . . . . .
O3 O 0.56768(9) 1.07592(6) 0.99960(4) 0.0276(2) Uani 1 1 d . . . . .
O4 O 0.55790(7) 1.28701(5) 1.27895(4) 0.01951(18) Uani 1 1 d . . . . .
O5 O 0.5000 1.39243(9) 1.2500 0.0385(4) Uani 1 2 d S T P . .
O6 O 0.37521(7) 1.20350(5) 1.31393(4) 0.01856(18) Uani 1 1 d . . . . .
O7 O 0.21674(9) 1.18056(8) 1.31328(5) 0.0382(3) Uani 1 1 d . . . . .
O8 O 0.30675(7) 1.14724(6) 1.24978(4) 0.02025(19) Uani 1 1 d . . . . .
N1 N 0.5000 1.32421(9) 1.2500 0.0174(3) Uani 1 2 d S T P . .
N2 N 0.29676(8) 1.17716(7) 1.29275(4) 0.0189(2) Uani 1 1 d . . . . .
C0AA C 0.51027(9) 1.05986(7) 1.09939(4) 0.01208(19) Uani 1 1 d . . . . .
H0AA H 0.4870 1.0287 1.0701 0.014 Uiso 1 1 calc R . . . .
C1AA C 0.61162(9) 1.09417(7) 1.08677(5) 0.0156(2) Uani 1 1 d . . . . .
H1AA H 0.6198 1.1422 1.1049 0.019 Uiso 1 1 calc R . . . .
H1AB H 0.6652 1.0601 1.0986 0.019 Uiso 1 1 calc R . . . .
C2AA C 0.62114(10) 1.10751(8) 1.03040(5) 0.0197(2) Uani 1 1 d . . . . .
C4 C 0.70073(13) 1.16131(10) 1.01554(7) 0.0312(3) Uani 1 1 d . . . . .
H4A H 0.7163 1.1536 0.9799 0.047 Uiso 1 1 calc GR . . . .
H4B H 0.7605 1.1528 1.0366 0.047 Uiso 1 1 calc GR . . . .
H4C H 0.6774 1.2126 1.0204 0.047 Uiso 1 1 calc GR . . . .
C5 C 0.44836(9) 1.21118(7) 1.06966(5) 0.0153(2) Uani 1 1 d . . . . .
C6 C 0.50065(11) 1.27098(8) 1.09134(6) 0.0224(3) Uani 1 1 d . . . . .
H6 H 0.5159 1.2711 1.1266 0.027 Uiso 1 1 calc R . . . .
C7 C 0.53032(13) 1.33026(9) 1.06129(7) 0.0311(3) Uani 1 1 d . . . . .
H7 H 0.5662 1.3708 1.0760 0.037 Uiso 1 1 calc R . . . .
C8 C 0.50770(14) 1.33045(10) 1.00983(7) 0.0341(4) Uani 1 1 d . . . . .
H8 H 0.5296 1.3705 0.9893 0.041 Uiso 1 1 calc R . . . .
C9 C 0.45343(16) 1.27255(10) 0.98842(7) 0.0363(4) Uani 1 1 d . . . . .
H9 H 0.4365 1.2735 0.9534 0.044 Uiso 1 1 calc R . . . .
C10 C 0.42357(13) 1.21275(9) 1.01819(5) 0.0261(3) Uani 1 1 d . . . . .
H10 H 0.3863 1.1730 1.0034 0.031 Uiso 1 1 calc R . . . .
C11 C 0.29917(9) 1.09710(7) 1.08983(5) 0.0158(2) Uani 1 1 d . . . . .
C12 C 0.21757(10) 1.11264(9) 1.11959(6) 0.0242(3) Uani 1 1 d . . . . .
H12 H 0.2250 1.1430 1.1489 0.029 Uiso 1 1 calc R . . . .
C13 C 0.12494(11) 1.08305(10) 1.10578(8) 0.0364(4) Uani 1 1 d . . . . .
H13 H 0.0691 1.0931 1.1259 0.044 Uiso 1 1 calc R . . . .
C14 C 0.11403(12) 1.03929(10) 1.06307(9) 0.0397(5) Uani 1 1 d . . . . .
H14 H 0.0507 1.0192 1.0541 0.048 Uiso 1 1 calc R . . . .
C15 C 0.19439(13) 1.02444(9) 1.03321(8) 0.0368(4) Uani 1 1 d . . . . .
H15 H 0.1862 0.9947 1.0037 0.044 Uiso 1 1 calc R . . . .
C16 C 0.28759(11) 1.05325(8) 1.04657(6) 0.0247(3) Uani 1 1 d . . . . .
H16 H 0.3431 1.0430 1.0262 0.030 Uiso 1 1 calc R . . . .
C17 C 0.40123(9) 0.95166(7) 1.15961(5) 0.0146(2) Uani 1 1 d . . . . .
C18 C 0.32644(10) 0.98009(8) 1.18944(5) 0.0201(2) Uani 1 1 d . . . . .
H18 H 0.3368 1.0253 1.2076 0.024 Uiso 1 1 calc R . . . .
C19 C 0.23634(11) 0.94223(10) 1.19263(6) 0.0268(3) Uani 1 1 d . . . . .
H19 H 0.1849 0.9621 1.2126 0.032 Uiso 1 1 calc R . . . .
C20 C 0.22179(12) 0.87594(9) 1.16681(6) 0.0277(3) Uani 1 1 d . . . . .
H20 H 0.1608 0.8498 1.1696 0.033 Uiso 1 1 calc R . . . .
C21 C 0.29549(14) 0.84738(9) 1.13691(7) 0.0318(3) Uani 1 1 d . . . . .
H21 H 0.2848 0.8019 1.1191 0.038 Uiso 1 1 calc R . . . .
C22 C 0.38510(12) 0.88509(8) 1.13282(6) 0.0252(3) Uani 1 1 d . . . . .
H22 H 0.4353 0.8658 1.1119 0.030 Uiso 1 1 calc R . . . .
C23 C 0.60977(9) 0.92963(7) 1.14518(5) 0.0155(2) Uani 1 1 d . . . . .
C24 C 0.64536(11) 0.90825(8) 1.09841(5) 0.0225(3) Uani 1 1 d . . . . .
H24 H 0.6197 0.9309 1.0684 0.027 Uiso 1 1 calc R . . . .
C25 C 0.71873(12) 0.85355(9) 1.09569(6) 0.0281(3) Uani 1 1 d . . . . .
H25 H 0.7443 0.8399 1.0639 0.034 Uiso 1 1 calc R . . . .
C26 C 0.75435(12) 0.81912(10) 1.13940(7) 0.0308(3) Uani 1 1 d . . . . .
H26 H 0.8045 0.7820 1.1374 0.037 Uiso 1 1 calc R . . . .
C27 C 0.71721(15) 0.83859(11) 1.18581(7) 0.0377(4) Uani 1 1 d . . . . .
H27 H 0.7408 0.8141 1.2156 0.045 Uiso 1 1 calc R . . . .
C28 C 0.64542(12) 0.89399(9) 1.18889(6) 0.0276(3) Uani 1 1 d . . . . .
H28 H 0.6205 0.9077 1.2209 0.033 Uiso 1 1 calc R . . . .
N1S N 0.86625(12) 1.04857(12) 1.08695(7) 0.0486(4) Uani 1 1 d . . . . .
C1S C 0.86874(13) 1.03139(13) 1.12787(9) 0.0426(5) Uani 1 1 d . . . . .
C2S C 0.8688(2) 1.00995(17) 1.18102(10) 0.0701(8) Uani 1 1 d . . . . .
H2SA H 0.8980 0.9600 1.1850 0.105 Uiso 1 1 calc GR . . . .
H2SB H 0.8005 1.0094 1.1929 0.105 Uiso 1 1 calc GR . . . .
H2SC H 0.9081 1.0460 1.2009 0.105 Uiso 1 1 calc GR . . . .
C4S C -0.0149(6) 1.2431(4) 1.2597(3) 0.0903(12) Uani 0.5 1 d D . . A -1
H4SA H -0.0743 1.2629 1.2423 0.136 Uiso 0.5 1 calc GR . . A -1
H4SB H 0.0375 1.2811 1.2600 0.136 Uiso 0.5 1 calc GR . . A -1
H4SC H -0.0310 1.2301 1.2946 0.136 Uiso 0.5 1 calc GR . . A -1
C3S C 0.0198(6) 1.1756(4) 1.2331(3) 0.0903(12) Uani 0.5 1 d D . . A -1
N2S N 0.0447(4) 1.1229(4) 1.2157(2) 0.0903(12) Uani 0.5 1 d D . . A -1

loop_
_atom_site_aniso_label
_atom_site_aniso_U_11
_atom_site_aniso_U_22
_atom_site_aniso_U_33
_atom_site_aniso_U_23
_atom_site_aniso_U_13
_atom_site_aniso_U_12
Nd1 0.01092(4) 0.00992(4) 0.01042(4) 0.000 -0.00072(3) 0.000
P1 0.01101(13) 0.01147(12) 0.01078(13) 0.00040(10) -0.00031(10) 0.00044(10)
P2 0.01181(13) 0.01027(12) 0.01167(13) -0.00008(10) 0.00081(10) 0.00108(10)
O1 0.0158(4) 0.0153(4) 0.0118(4) -0.0011(3) -0.0005(3) 0.0024(3)
O2 0.0165(4) 0.0126(4) 0.0119(4) -0.0008(3) -0.0004(3) 0.0014(3)
O3 0.0384(6) 0.0279(5) 0.0169(5) -0.0032(4) 0.0072(4) -0.0079(5)
O4 0.0209(5) 0.0162(4) 0.0212(5) 0.0012(3) -0.0070(4) -0.0006(3)
O5 0.0490(11) 0.0101(6) 0.0556(11) 0.000 -0.0190(9) 0.000
O6 0.0180(4) 0.0193(4) 0.0183(4) -0.0035(3) -0.0009(3) 0.0008(3)
O7 0.0187(5) 0.0533(8) 0.0432(7) -0.0151(6) 0.0143(5) -0.0026(5)
O8 0.0164(4) 0.0266(5) 0.0177(4) -0.0045(4) -0.0003(3) 0.0013(4)
N1 0.0186(7) 0.0125(6) 0.0210(7) 0.000 -0.0001(6) 0.000
N2 0.0156(5) 0.0204(5) 0.0207(5) -0.0016(4) 0.0024(4) 0.0024(4)
C0AA 0.0115(5) 0.0124(5) 0.0124(5) 0.0005(4) 0.0009(4) 0.0006(4)
C1AA 0.0124(5) 0.0171(5) 0.0174(5) 0.0017(4) 0.0025(4) -0.0011(4)
C2AA 0.0209(6) 0.0177(6) 0.0210(6) 0.0015(5) 0.0092(5) 0.0005(5)
C4 0.0277(7) 0.0327(8) 0.0338(8) 0.0084(6) 0.0129(6) -0.0069(6)
C5 0.0164(5) 0.0137(5) 0.0157(5) 0.0028(4) 0.0000(4) 0.0018(4)
C6 0.0252(7) 0.0171(6) 0.0246(7) 0.0051(5) -0.0062(5) -0.0036(5)
C7 0.0321(8) 0.0199(7) 0.0408(9) 0.0120(6) -0.0092(7) -0.0079(6)
C8 0.0368(9) 0.0283(8) 0.0372(9) 0.0208(7) -0.0013(7) -0.0047(6)
C9 0.0513(11) 0.0348(9) 0.0225(7) 0.0140(6) -0.0043(7) -0.0056(8)
C10 0.0373(8) 0.0237(7) 0.0170(6) 0.0043(5) -0.0036(6) -0.0040(6)
C11 0.0130(5) 0.0148(5) 0.0193(6) 0.0024(4) -0.0032(4) -0.0001(4)
C12 0.0142(6) 0.0276(7) 0.0308(7) 0.0056(6) 0.0019(5) 0.0022(5)
C13 0.0130(6) 0.0369(9) 0.0595(12) 0.0167(8) 0.0000(7) -0.0006(6)
C14 0.0203(7) 0.0242(7) 0.0736(14) 0.0120(8) -0.0215(8) -0.0057(6)
C15 0.0314(8) 0.0227(7) 0.0549(11) -0.0053(7) -0.0251(8) -0.0011(6)
C16 0.0229(6) 0.0222(6) 0.0284(7) -0.0045(5) -0.0101(5) 0.0009(5)
C17 0.0161(5) 0.0129(5) 0.0149(5) 0.0027(4) -0.0010(4) -0.0022(4)
C18 0.0174(6) 0.0218(6) 0.0212(6) -0.0017(5) 0.0024(5) -0.0039(5)
C19 0.0183(6) 0.0357(8) 0.0264(7) 0.0008(6) 0.0038(5) -0.0078(6)
C20 0.0249(7) 0.0316(8) 0.0264(7) 0.0068(6) -0.0032(6) -0.0144(6)
C21 0.0350(8) 0.0239(7) 0.0363(9) -0.0043(6) -0.0020(7) -0.0134(6)
C22 0.0265(7) 0.0195(6) 0.0298(7) -0.0058(5) 0.0024(6) -0.0049(5)
C23 0.0150(5) 0.0143(5) 0.0172(5) -0.0020(4) -0.0003(4) 0.0035(4)
C24 0.0245(6) 0.0247(7) 0.0183(6) -0.0046(5) 0.0005(5) 0.0076(5)
C25 0.0264(7) 0.0301(8) 0.0278(7) -0.0118(6) 0.0015(6) 0.0104(6)
C26 0.0266(7) 0.0286(7) 0.0367(8) -0.0105(6) -0.0061(6) 0.0155(6)
C27 0.0434(10) 0.0399(9) 0.0294(8) -0.0010(7) -0.0078(7) 0.0270(8)
C28 0.0337(8) 0.0304(7) 0.0185(6) -0.0012(5) -0.0025(5) 0.0172(6)
N1S 0.0247(7) 0.0709(13) 0.0501(10) 0.0122(9) -0.0018(7) 0.0009(8)
C1S 0.0209(7) 0.0506(11) 0.0560(12) 0.0160(9) -0.0079(7) -0.0048(7)
C2S 0.0751(19) 0.0743(18) 0.0601(16) 0.0360(14) -0.0131(14) -0.0109(15)
C4S 0.068(2) 0.114(3) 0.089(3) -0.033(2) 0.0025(19) 0.001(2)
C3S 0.068(2) 0.114(3) 0.089(3) -0.033(2) 0.0025(19) 0.001(2)
N2S 0.068(2) 0.114(3) 0.089(3) -0.033(2) 0.0025(19) 0.001(2)

loop_
_atom_type_symbol
_atom_type_description
_atom_type_scat_dispersion_real
_atom_type_scat_dispersion_imag
_atom_type_scat_source
C C 0.0033 0.0016 'International Tables Vol C Tables 4.2.6.8 and 6.1.1.4'
H H 0.0000 0.0000 'International Tables Vol C Tables 4.2.6.8 and 6.1.1.4'
N N 0.0061 0.0033 'International Tables Vol C Tables 4.2.6.8 and 6.1.1.4'
Nd Nd -0.1943 3.0179 'International Tables Vol C Tables 4.2.6.8 and 6.1.1.4'
O O 0.0106 0.0060 'International Tables Vol C Tables 4.2.6.8 and 6.1.1.4'
P P 0.1023 0.0942 'International Tables Vol C Tables 4.2.6.8 and 6.1.1.4'

loop_
_geom_angle_atom_site_label_1
_geom_angle_atom_site_label_2
_geom_angle_atom_site_label_3
_geom_angle
_geom_angle_site_symmetry_1
_geom_angle_site_symmetry_3
O1 Nd1 O1 179.32(4) 2_657 .
O1 Nd1 O4 66.43(3) . 2_657
O1 Nd1 O4 112.89(3) . .
O1 Nd1 O4 112.90(3) 2_657 2_657
O1 Nd1 O4 66.43(3) 2_657 .
O1 Nd1 O6 108.63(3) 2_657 2_657
O1 Nd1 O6 71.14(3) . 2_657
O1 Nd1 O6 108.63(3) . .
O1 Nd1 O6 71.14(3) 2_657 .
O1 Nd1 O8 114.71(3) . 2_657
O1 Nd1 O8 114.71(3) 2_657 .
O1 Nd1 O8 65.34(3) . .
O1 Nd1 O8 65.34(3) 2_657 2_657
O1 Nd1 N1 89.66(2) . .
O1 Nd1 N1 89.66(2) 2_657 .
O1 Nd1 N2 87.62(3) . .
O1 Nd1 N2 92.30(3) 2_657 .
O2 Nd1 O1 69.11(3) . .
O2 Nd1 O1 111.49(3) . 2_657
O2 Nd1 O1 69.11(3) 2_657 2_657
O2 Nd1 O1 111.49(3) 2_657 .
O2 Nd1 O2 70.10(4) 2_657 .
O2 Nd1 O4 145.15(3) 2_657 2_657
O2 Nd1 O4 131.69(3) 2_657 .
O2 Nd1 O4 145.14(3) . .
O2 Nd1 O4 131.69(3) . 2_657
O2 Nd1 O6 141.35(3) 2_657 2_657
O2 Nd1 O6 141.35(3) . .
O2 Nd1 O6 75.87(3) 2_657 .
O2 Nd1 O6 75.86(3) . 2_657
O2 Nd1 O8 72.15(3) 2_657 .
O2 Nd1 O8 72.15(3) . 2_657
O2 Nd1 O8 101.56(3) . .
O2 Nd1 O8 101.56(3) 2_657 2_657
O2 Nd1 N1 144.95(2) . .
O2 Nd1 N1 144.95(2) 2_657 .
O2 Nd1 N2 121.83(3) . .
O2 Nd1 N2 70.84(3) 2_657 .
O4 Nd1 O4 49.71(4) . 2_657
O4 Nd1 O8 76.26(3) . 2_657
O4 Nd1 O8 110.80(3) 2_657 2_657
O4 Nd1 O8 110.80(3) . .
O4 Nd1 O8 76.26(3) 2_657 .
O4 Nd1 N1 24.86(2) . .
O4 Nd1 N1 24.86(2) 2_657 .
O4 Nd1 N2 74.30(3) 2_657 .
O4 Nd1 N2 92.85(3) . .
O6 Nd1 O4 72.83(3) 2_657 2_657
O6 Nd1 O4 72.56(3) 2_657 .
O6 Nd1 O4 72.83(3) . .
O6 Nd1 O4 72.56(3) . 2_657
O6 Nd1 O6 141.73(5) . 2_657
O6 Nd1 O8 49.48(3) . .
O6 Nd1 O8 133.81(3) 2_657 .
O6 Nd1 O8 49.48(3) 2_657 2_657
O6 Nd1 O8 133.81(3) . 2_657
O6 Nd1 N1 70.86(2) . .
O6 Nd1 N1 70.86(2) 2_657 .
O6 Nd1 N2 24.79(3) . .
O6 Nd1 N2 145.90(3) 2_657 .
O8 Nd1 O8 172.57(5) 2_657 .
O8 Nd1 N1 93.71(2) 2_657 .
O8 Nd1 N1 93.71(2) . .
O8 Nd1 N2 157.48(3) 2_657 .
O8 Nd1 N2 24.77(3) . .
N1 Nd1 N2 83.01(2) . .
O1 P1 C0AA 111.08(5) . .
O1 P1 C5 110.46(6) . .
O1 P1 C11 112.02(6) . .
C5 P1 C0AA 107.24(6) . .
C11 P1 C0AA 107.18(6) . .
C11 P1 C5 108.68(6) . .
O2 P2 C0AA 111.88(5) . .
O2 P2 C17 113.26(6) . .
O2 P2 C23 109.94(6) . .
C17 P2 C0AA 107.51(6) . .
C23 P2 C0AA 108.09(6) . .
C23 P2 C17 105.87(6) . .
P1 O1 Nd1 149.69(5) . .
P2 O2 Nd1 142.73(5) . .
N1 O4 Nd1 96.79(8) . .
N2 O6 Nd1 98.00(7) . .
N2 O8 Nd1 95.63(7) . .
O4 N1 Nd1 58.36(7) 2_657 .
O4 N1 Nd1 58.36(7) . .
O4 N1 O4 116.71(15) . 2_657
O5 N1 Nd1 180.0 . .
O5 N1 O4 121.64(7) . .
O5 N1 O4 121.64(7) . 2_657
O6 N2 Nd1 57.20(6) . .
O7 N2 Nd1 174.11(11) . .
O7 N2 O6 121.17(12) . .
O7 N2 O8 122.33(13) . .
O8 N2 Nd1 59.59(6) . .
O8 N2 O6 116.50(11) . .
P1 C0AA H0AA 108.4 . .
P2 C0AA P1 108.54(6) . .
P2 C0AA H0AA 108.4 . .
C1AA C0AA P1 110.74(8) . .
C1AA C0AA P2 112.15(8) . .
C1AA C0AA H0AA 108.4 . .
C0AA C1AA H1AA 109.3 . .
C0AA C1AA H1AB 109.3 . .
H1AA C1AA H1AB 107.9 . .
C2AA C1AA C0AA 111.81(11) . .
C2AA C1AA H1AA 109.3 . .
C2AA C1AA H1AB 109.3 . .
O3 C2AA C1AA 121.56(12) . .
O3 C2AA C4 122.59(13) . .
C4 C2AA C1AA 115.84(13) . .
C2AA C4 H4A 109.5 . .
C2AA C4 H4B 109.5 . .
C2AA C4 H4C 109.5 . .
H4A C4 H4B 109.5 . .
H4A C4 H4C 109.5 . .
H4B C4 H4C 109.5 . .
C6 C5 P1 117.84(10) . .
C10 C5 P1 122.65(10) . .
C10 C5 C6 119.50(12) . .
C5 C6 H6 120.1 . .
C7 C6 C5 119.88(14) . .
C7 C6 H6 120.1 . .
C6 C7 H7 119.9 . .
C8 C7 C6 120.26(15) . .
C8 C7 H7 119.9 . .
C7 C8 H8 119.9 . .
C9 C8 C7 120.13(14) . .
C9 C8 H8 119.9 . .
C8 C9 H9 120.0 . .
C8 C9 C10 120.04(15) . .
C10 C9 H9 120.0 . .
C5 C10 H10 119.9 . .
C9 C10 C5 120.14(15) . .
C9 C10 H10 119.9 . .
C12 C11 P1 117.89(11) . .
C16 C11 P1 121.99(11) . .
C16 C11 C12 120.11(13) . .
C11 C12 H12 120.4 . .
C11 C12 C13 119.20(16) . .
C13 C12 H12 120.4 . .
C12 C13 H13 119.8 . .
C14 C13 C12 120.44(17) . .
C14 C13 H13 119.8 . .
C13 C14 H14 119.7 . .
C13 C14 C15 120.56(15) . .
C15 C14 H14 119.7 . .
C14 C15 H15 120.1 . .
C14 C15 C16 119.78(17) . .
C16 C15 H15 120.1 . .
C11 C16 C15 119.91(16) . .
C11 C16 H16 120.0 . .
C15 C16 H16 120.0 . .
C18 C17 P2 120.07(10) . .
C18 C17 C22 119.52(12) . .
C22 C17 P2 120.41(10) . .
C17 C18 H18 120.0 . .
C17 C18 C19 120.00(13) . .
C19 C18 H18 120.0 . .
C18 C19 H19 120.0 . .
C20 C19 C18 120.06(15) . .
C20 C19 H19 120.0 . .
C19 C20 H20 119.8 . .
C19 C20 C21 120.37(14) . .
C21 C20 H20 119.8 . .
C20 C21 H21 119.9 . .
C20 C21 C22 120.16(15) . .
C22 C21 H21 119.9 . .
C17 C22 H22 120.1 . .
C21 C22 C17 119.87(14) . .
C21 C22 H22 120.1 . .
C24 C23 P2 125.62(10) . .
C24 C23 C28 119.51(12) . .
C28 C23 P2 114.87(10) . .
C23 C24 H24 120.0 . .
C23 C24 C25 119.91(14) . .
C25 C24 H24 120.0 . .
C24 C25 H25 120.0 . .
C26 C25 C24 120.04(14) . .
C26 C25 H25 120.0 . .
C25 C26 H26 119.9 . .
C27 C26 C25 120.29(14) . .
C27 C26 H26 119.9 . .
C26 C27 H27 120.0 . .
C26 C27 C28 119.97(15) . .
C28 C27 H27 120.0 . .
C23 C28 H28 119.9 . .
C27 C28 C23 120.24(14) . .
C27 C28 H28 119.9 . .
N1S C1S C2S 178.2(2) . .
C1S C2S H2SA 109.5 . .
C1S C2S H2SB 109.5 . .
C1S C2S H2SC 109.5 . .
H2SA C2S H2SB 109.5 . .
H2SA C2S H2SC 109.5 . .
H2SB C2S H2SC 109.5 . .
H4SA C4S H4SB 109.5 . .
H4SA C4S H4SC 109.5 . .
H4SB C4S H4SC 109.5 . .
C3S C4S H4SA 109.5 . .
C3S C4S H4SB 109.5 . .
C3S C4S H4SC 109.5 . .
N2S C3S C4S 175.9(9) . .

loop_
_geom_bond_atom_site_label_1
_geom_bond_atom_site_label_2
_geom_bond_distance
_geom_bond_site_symmetry_2
Nd1 O1 2.5015(9) 2_657
Nd1 O1 2.5016(9) .
Nd1 O2 2.4573(9) .
Nd1 O2 2.4572(9) 2_657
Nd1 O4 2.5698(10) 2_657
Nd1 O4 2.5697(10) .
Nd1 O6 2.5551(10) 2_657
Nd1 O6 2.5550(10) .
Nd1 O8 2.6085(10) 2_657
Nd1 O8 2.6085(10) .
Nd1 N1 2.9973(16) .
Nd1 N2 3.0099(12) .
P1 O1 1.4957(9) .
P1 C0AA 1.8417(12) .
P1 C5 1.8035(13) .
P1 C11 1.7934(13) .
P2 O2 1.5010(9) .
P2 C0AA 1.8278(12) .
P2 C17 1.7999(13) .
P2 C23 1.7984(13) .
O3 C2AA 1.2143(18) .
O4 N1 1.2688(12) .
O5 N1 1.221(2) .
O6 N2 1.2746(15) .
O7 N2 1.2202(16) .
O8 N2 1.2672(15) .
N1 O4 1.2688(12) 2_657
C0AA H0AA 1.0000 .
C0AA C1AA 1.5409(17) .
C1AA H1AA 0.9900 .
C1AA H1AB 0.9900 .
C1AA C2AA 1.5196(18) .
C2AA C4 1.500(2) .
C4 H4A 0.9800 .
C4 H4B 0.9800 .
C4 H4C 0.9800 .
C5 C6 1.3968(19) .
C5 C10 1.3951(19) .
C6 H6 0.9500 .
C6 C7 1.390(2) .
C7 H7 0.9500 .
C7 C8 1.389(3) .
C8 H8 0.9500 .
C8 C9 1.382(3) .
C9 H9 0.9500 .
C9 C10 1.394(2) .
C10 H10 0.9500 .
C11 C12 1.3956(19) .
C11 C16 1.3939(19) .
C12 H12 0.9500 .
C12 C13 1.396(2) .
C13 H13 0.9500 .
C13 C14 1.380(3) .
C14 H14 0.9500 .
C14 C15 1.381(3) .
C15 H15 0.9500 .
C15 C16 1.395(2) .
C16 H16 0.9500 .
C17 C18 1.3911(18) .
C17 C22 1.4005(19) .
C18 H18 0.9500 .
C18 C19 1.3942(19) .
C19 H19 0.9500 .
C19 C20 1.381(2) .
C20 H20 0.9500 .
C20 C21 1.382(3) .
C21 H21 0.9500 .
C21 C22 1.389(2) .
C22 H22 0.9500 .
C23 C24 1.3920(18) .
C23 C28 1.3963(19) .
C24 H24 0.9500 .
C24 C25 1.394(2) .
C25 H25 0.9500 .
C25 C26 1.386(2) .
C26 H26 0.9500 .
C26 C27 1.382(2) .
C27 H27 0.9500 .
C27 C28 1.389(2) .
C28 H28 0.9500 .
N1S C1S 1.126(3) .
C1S C2S 1.458(3) .
C2S H2SA 0.9800 .
C2S H2SB 0.9800 .
C2S H2SC 0.9800 .
C4S H4SA 0.9800 .
C4S H4SB 0.9800 .
C4S H4SC 0.9800 .
C4S C3S 1.481(4) .
C3S N2S 1.104(4) .

loop_
_geom_torsion_atom_site_label_1
_geom_torsion_atom_site_label_2
_geom_torsion_atom_site_label_3
_geom_torsion_atom_site_label_4
_geom_torsion
_geom_torsion_site_symmetry_4
Nd1 O4 N1 O4 -0.004(5) 2_657
Nd1 O4 N1 O5 180.000(1) .
Nd1 O6 N2 O7 173.32(13) .
Nd1 O6 N2 O8 -6.31(12) .
Nd1 O8 N2 O6 6.15(12) .
Nd1 O8 N2 O7 -173.47(13) .
P1 C0AA C1AA C2AA -88.53(11) .
P1 C5 C6 C7 176.76(13) .
P1 C5 C10 C9 -176.87(14) .
P1 C11 C12 C13 -178.04(12) .
P1 C11 C16 C15 178.29(12) .
P2 C0AA C1AA C2AA 150.06(9) .
P2 C17 C18 C19 -179.94(11) .
P2 C17 C22 C21 179.01(13) .
P2 C23 C24 C25 178.58(12) .
P2 C23 C28 C27 -179.65(15) .
O1 P1 C0AA P2 34.86(8) .
O1 P1 C0AA C1AA -88.66(9) .
O1 P1 C5 C6 21.91(13) .
O1 P1 C5 C10 -159.28(12) .
O1 P1 C11 C12 16.72(12) .
O1 P1 C11 C16 -162.03(11) .
O2 P2 C0AA P1 -57.85(7) .
O2 P2 C0AA C1AA 64.82(10) .
O2 P2 C17 C18 29.12(12) .
O2 P2 C17 C22 -151.02(11) .
O2 P2 C23 C24 -141.41(12) .
O2 P2 C23 C28 39.49(13) .
C0AA P1 O1 Nd1 11.85(13) .
C0AA P1 C5 C6 -99.26(11) .
C0AA P1 C5 C10 79.55(13) .
C0AA P1 C11 C12 138.80(11) .
C0AA P1 C11 C16 -39.95(13) .
C0AA P2 O2 Nd1 49.64(10) .
C0AA P2 C17 C18 -94.99(11) .
C0AA P2 C17 C22 84.87(12) .
C0AA P2 C23 C24 -19.04(14) .
C0AA P2 C23 C28 161.87(11) .
C0AA C1AA C2AA O3 -18.84(18) .
C0AA C1AA C2AA C4 161.62(12) .
C5 P1 O1 Nd1 -107.01(11) .
C5 P1 C0AA P2 155.64(6) .
C5 P1 C0AA C1AA 32.12(10) .
C5 P1 C11 C12 -105.60(11) .
C5 P1 C11 C16 75.65(12) .
C5 C6 C7 C8 0.3(3) .
C6 C5 C10 C9 1.9(2) .
C6 C7 C8 C9 1.6(3) .
C7 C8 C9 C10 -1.8(3) .
C8 C9 C10 C5 0.0(3) .
C10 C5 C6 C7 -2.1(2) .
C11 P1 O1 Nd1 131.68(10) .
C11 P1 C0AA P2 -87.81(7) .
C11 P1 C0AA C1AA 148.68(8) .
C11 P1 C5 C6 145.18(11) .
C11 P1 C5 C10 -36.01(14) .
C11 C12 C13 C14 -0.3(2) .
C12 C11 C16 C15 -0.4(2) .
C12 C13 C14 C15 -0.4(3) .
C13 C14 C15 C16 0.7(3) .
C14 C15 C16 C11 -0.3(2) .
C16 C11 C12 C13 0.7(2) .
C17 P2 O2 Nd1 -72.06(10) .
C17 P2 C0AA P1 67.10(7) .
C17 P2 C0AA C1AA -170.23(8) .
C17 P2 C23 C24 95.91(13) .
C17 P2 C23 C28 -83.18(12) .
C17 C18 C19 C20 1.0(2) .
C18 C17 C22 C21 -1.1(2) .
C18 C19 C20 C21 -1.3(2) .
C19 C20 C21 C22 0.3(3) .
C20 C21 C22 C17 0.9(3) .
C22 C17 C18 C19 0.2(2) .
C23 P2 O2 Nd1 169.74(8) .
C23 P2 C0AA P1 -179.03(6) .
C23 P2 C0AA C1AA -56.36(10) .
C23 P2 C17 C18 149.66(11) .
C23 P2 C17 C22 -30.48(13) .
C23 C24 C25 C26 1.7(2) .
C24 C23 C28 C27 1.2(3) .
C24 C25 C26 C27 0.2(3) .
C25 C26 C27 C28 -1.4(3) .
C26 C27 C28 C23 0.7(3) .
C28 C23 C24 C25 -2.4(2) .
